data_7247317
loop_
_publ_author_name
'Dutta, Dipjyoti'
'Gogoi, Anamika'
'Dutta, Rupjyoti'
'Harmalkar, Sarvesh S.'
'Lama, Prem'
'Dey, Sandeep Kumar'

_publ_section_title
;
 C--H hydrogen bond and halogen bond directed self-assembly of ethereal
 podands and C--X&#x22EF;F&#x2212;/HF2&#x2212; halogen bonding in solution
;
_journal_issue 40
_journal_name_full CrystEngComm
_journal_page_first 5650
_journal_page_last 5659
_journal_paper_doi 10.1039/D3CE00599B
_journal_volume 25
_journal_year 2023
_chemical_formula_sum 'C63 H60 Br6 O7'
_chemical_formula_weight 1408.57
_chemical_melting_point 553
_chemical_name_systematic 1,3,5-tris(4-bromo-phenoxymethyl)mesitylene
_space_group_crystal_system triclinic
_space_group_IT_number 2
_space_group_name_Hall '-P 1'
_space_group_name_H-M_alt 'P -1'
_atom_sites_solution_hydrogens geom
_audit_creation_method SHELXL-2019/2
_audit_update_record
;
2023-06-09 deposited with the CCDC.	2023-09-04 downloaded from the CCDC.
;
_cell_angle_alpha 107.591(5)
_cell_angle_beta 95.204(5)
_cell_angle_gamma 91.591(5)
_cell_formula_units_Z 1
_cell_length_a 9.4811(15)
_cell_length_b 12.591(2)
_cell_length_c 13.809(2)
_cell_measurement_reflns_used 9930
_cell_measurement_temperature 296(2)
_cell_measurement_theta_max 28.52
_cell_measurement_theta_min 2.53
_cell_volume 1562.3(4)
_computing_cell_refinement 'Bruker SAINT'
_computing_data_collection 'Bruker APEX3'
_computing_data_reduction 'Bruker SAINT'
_computing_structure_refinement 'SHELXL-2019/2 (Sheldrick, 2019)'
_diffrn_ambient_temperature 296(2)
_diffrn_measured_fraction_theta_full 0.999
_diffrn_measured_fraction_theta_max 0.999
_diffrn_measurement_device_type 'Bruker APEX-III photon detector'
_diffrn_measurement_method '\f and \w scans'
_diffrn_radiation_type MoK\a
_diffrn_radiation_wavelength 0.71073
_diffrn_reflns_av_R_equivalents 0.0801
_diffrn_reflns_av_unetI/netI 0.0478
_diffrn_reflns_Laue_measured_fraction_full 0.999
_diffrn_reflns_Laue_measured_fraction_max 0.999
_diffrn_reflns_limit_h_max 11
_diffrn_reflns_limit_h_min -11
_diffrn_reflns_limit_k_max 14
_diffrn_reflns_limit_k_min -14
_diffrn_reflns_limit_l_max 16
_diffrn_reflns_limit_l_min -16
_diffrn_reflns_number 43245
_diffrn_reflns_point_group_measured_fraction_full 0.999
_diffrn_reflns_point_group_measured_fraction_max 0.999
_diffrn_reflns_theta_full 24.999
_diffrn_reflns_theta_max 24.999
_diffrn_reflns_theta_min 2.528
_exptl_absorpt_coefficient_mu 3.904
_exptl_absorpt_correction_type multi-scan
_exptl_absorpt_process_details SADABS
_exptl_crystal_colour colorless
_exptl_crystal_density_diffrn 1.497
_exptl_crystal_description block
_exptl_crystal_F_000 704
_exptl_crystal_recrystallization_method 'Re-crystallisation from solvent: acetone ethanol'
_exptl_crystal_size_max 0.260
_exptl_crystal_size_mid 0.240
_exptl_crystal_size_min 0.210
_exptl_transmission_factor_max 0.7457
_exptl_transmission_factor_min 0.4993
_refine_diff_density_max 1.011
_refine_diff_density_min -1.025
_refine_diff_density_rms 0.132
_refine_ls_extinction_method none
_refine_ls_goodness_of_fit_ref 1.044
_refine_ls_hydrogen_treatment constr
_refine_ls_matrix_type full
_refine_ls_number_parameters 332
_refine_ls_number_reflns 5502
_refine_ls_number_restraints 0
_refine_ls_restrained_S_all 1.044
_refine_ls_R_factor_all 0.1257
_refine_ls_R_factor_gt 0.0839
_refine_ls_shift/su_max 0.001
_refine_ls_shift/su_mean 0.000
_refine_ls_structure_factor_coef Fsqd
_refine_ls_weighting_details 'w=1/[\s^2^(Fo^2^)+(0.1454P)^2^+5.6747P] where P=(Fo^2^+2Fc^2^)/3'
_refine_ls_weighting_scheme calc
_refine_ls_wR_factor_gt 0.2442
_refine_ls_wR_factor_ref 0.2816
_reflns_Friedel_coverage 0.000
_reflns_number_gt 3486
_reflns_number_total 5502
_reflns_threshold_expression 'I > 2\s(I)'
_cod_data_source_file d3ce00599b2.cif
_cod_data_source_block POD_Br
_cod_depositor_comments 'Adding full bibliography for 7247314--7247317.cif.'
_cod_database_code 7247317
_shelx_shelxl_version_number 2019/2
_shelx_space_group_comment
;
The symmetry employed for this shelxl refinement is uniquely defined
by the following loop, which should always be used as a source of
symmetry information in preference to the above space-group names.
They are only intended as comments.
;
_shelx_estimated_absorpt_t_min 0.430
_shelx_estimated_absorpt_t_max 0.494

loop_
_space_group_symop_operation_xyz
'x, y, z'
'-x, -y, -z'

loop_
_atom_site_label
_atom_site_type_symbol
_atom_site_fract_x
_atom_site_fract_y
_atom_site_fract_z
_atom_site_U_iso_or_equiv
_atom_site_adp_type
_atom_site_occupancy
_atom_site_site_symmetry_order
_atom_site_calc_flag
_atom_site_refinement_flags_posn
_atom_site_refinement_flags_adp
_atom_site_refinement_flags_occupancy
_atom_site_disorder_assembly
_atom_site_disorder_group
Br1 Br 1.33652(10) 0.40652(12) 0.92256(9) 0.0935(5) Uani 1 1 d . . . . .
Br2 Br 0.33542(16) -0.25088(12) -0.00469(10) 0.1074(5) Uani 1 1 d . . . . .
Br3 Br 0.10443(14) 1.12399(9) 0.67739(13) 0.1070(5) Uani 1 1 d . . . . .
O1 O 0.7592(6) 0.4023(6) 0.7005(5) 0.0689(17) Uani 1 1 d . . . . .
O2 O 0.3908(7) 0.1503(6) 0.3700(5) 0.0777(19) Uani 1 1 d . . . . .
O3 O 0.2230(6) 0.6451(5) 0.6317(5) 0.0617(15) Uani 1 1 d . . . . .
O4 O 1.130989 0.264400 1.132969 0.120 Uiso 0.5 1 d . U P . .
C1 C 1.1526(9) 0.4078(7) 0.8568(7) 0.059(2) Uani 1 1 d . . . . .
C2 C 1.1413(9) 0.4197(9) 0.7611(8) 0.075(3) Uani 1 1 d . . . . .
H2 H 1.221730 0.427519 0.729477 0.090 Uiso 1 1 calc R U . . .
C3 C 1.0058(9) 0.4197(10) 0.7124(8) 0.079(3) Uani 1 1 d . . . . .
H3 H 0.995694 0.430302 0.648387 0.095 Uiso 1 1 calc R U . . .
C4 C 0.8859(7) 0.4041(7) 0.7583(6) 0.0492(18) Uani 1 1 d . . . . .
C5 C 0.9007(8) 0.3933(8) 0.8523(7) 0.059(2) Uani 1 1 d . . . . .
H5 H 0.820566 0.386136 0.884529 0.070 Uiso 1 1 calc R U . . .
C6 C 1.0353(8) 0.3927(8) 0.9021(7) 0.060(2) Uani 1 1 d . . . . .
H6 H 1.044822 0.381973 0.966115 0.072 Uiso 1 1 calc R U . . .
C7 C 0.6298(8) 0.3897(8) 0.7456(7) 0.059(2) Uani 1 1 d . . . . .
H7A H 0.622464 0.452220 0.806224 0.071 Uiso 1 1 calc R U . . .
H7B H 0.627508 0.321298 0.764086 0.071 Uiso 1 1 calc R U . . .
C8 C 0.5108(7) 0.3861(7) 0.6642(6) 0.0506(19) Uani 1 1 d . . . . .
C9 C 0.4545(8) 0.2828(7) 0.5983(7) 0.054(2) Uani 1 1 d . . . . .
C10 C 0.5117(10) 0.1750(8) 0.6073(8) 0.072(3) Uani 1 1 d . . . . .
H10A H 0.613528 0.181483 0.614776 0.107 Uiso 1 1 calc R U . . .
H10B H 0.478920 0.114980 0.546908 0.107 Uiso 1 1 calc R U . . .
H10C H 0.479052 0.159913 0.665895 0.107 Uiso 1 1 calc R U . . .
C11 C 0.3430(8) 0.2823(7) 0.5218(6) 0.0518(19) Uani 1 1 d . . . . .
C12 C 0.2930(7) 0.3792(7) 0.5115(6) 0.0491(18) Uani 1 1 d . . . . .
C13 C 0.1687(10) 0.3769(9) 0.4329(8) 0.075(3) Uani 1 1 d . . . . .
H13A H 0.201411 0.360217 0.366412 0.112 Uiso 1 1 calc R U . . .
H13B H 0.128134 0.448393 0.449845 0.112 Uiso 1 1 calc R U . . .
H13C H 0.098232 0.320622 0.432792 0.112 Uiso 1 1 calc R U . . .
C14 C 0.3566(7) 0.4843(7) 0.5753(6) 0.0493(18) Uani 1 1 d . . . . .
C15 C 0.4628(7) 0.4865(7) 0.6527(6) 0.0509(19) Uani 1 1 d . . . . .
C16 C 0.5245(10) 0.5955(8) 0.7229(8) 0.073(3) Uani 1 1 d . . . . .
H16A H 0.494695 0.654432 0.696486 0.110 Uiso 1 1 calc R U . . .
H16B H 0.626159 0.595110 0.728456 0.110 Uiso 1 1 calc R U . . .
H16C H 0.492544 0.607173 0.789184 0.110 Uiso 1 1 calc R U . . .
C17 C 0.2924(9) 0.1716(7) 0.4456(7) 0.059(2) Uani 1 1 d . . . . .
H17A H 0.292154 0.113324 0.478248 0.070 Uiso 1 1 calc R U . . .
H17B H 0.197115 0.175042 0.414919 0.070 Uiso 1 1 calc R U . . .
C18 C 0.3705(9) 0.0556(8) 0.2880(7) 0.064(2) Uani 1 1 d . . . . .
C19 C 0.4793(12) 0.0356(12) 0.2270(9) 0.104(4) Uani 1 1 d . . . . .
H19 H 0.559946 0.083925 0.243504 0.124 Uiso 1 1 calc R U . . .
C20 C 0.4687(13) -0.0559(12) 0.1416(10) 0.105(4) Uani 1 1 d . . . . .
H20 H 0.544026 -0.070673 0.101730 0.126 Uiso 1 1 calc R U . . .
C21 C 0.3484(11) -0.1261(9) 0.1141(8) 0.078(3) Uani 1 1 d . . . . .
C22 C 0.2401(10) -0.1047(8) 0.1760(7) 0.068(2) Uani 1 1 d . . . . .
H22 H 0.157974 -0.151368 0.158318 0.082 Uiso 1 1 calc R U . . .
C23 C 0.2518(9) -0.0156(7) 0.2634(7) 0.063(2) Uani 1 1 d . . . . .
H23 H 0.179287 -0.003484 0.305928 0.076 Uiso 1 1 calc R U . . .
C24 C 0.3145(9) 0.5896(7) 0.5565(7) 0.060(2) Uani 1 1 d . . . . .
H24A H 0.398256 0.637538 0.561014 0.072 Uiso 1 1 calc R U . . .
H24B H 0.265186 0.573327 0.488545 0.072 Uiso 1 1 calc R U . . .
C25 C 0.1940(8) 0.7526(7) 0.6363(7) 0.055(2) Uani 1 1 d . . . . .
C26 C 0.2047(10) 0.7965(7) 0.5561(7) 0.062(2) Uani 1 1 d . . . . .
H26 H 0.232175 0.752237 0.494473 0.075 Uiso 1 1 calc R U . . .
C27 C 0.1746(11) 0.9056(8) 0.5683(9) 0.077(3) Uani 1 1 d . . . . .
H27 H 0.179221 0.934296 0.513994 0.092 Uiso 1 1 calc R U . . .
C28 C 0.1381(10) 0.9719(8) 0.6590(9) 0.068(2) Uani 1 1 d . . . . .
C29 C 0.1254(10) 0.9283(9) 0.7375(8) 0.078(3) Uani 1 1 d . . . . .
H29 H 0.098027 0.973295 0.798872 0.094 Uiso 1 1 calc R U . . .
C30 C 0.1527(9) 0.8184(9) 0.7271(8) 0.070(2) Uani 1 1 d . . . . .
H30 H 0.143231 0.789353 0.780693 0.084 Uiso 1 1 calc R U . . .
C31 C 1.122030 0.178050 1.064751 0.114(9) Uiso 0.5 1 d . . P . .
C32 C 0.984179 0.116241 1.032200 0.137(11) Uiso 0.5 1 d . . P . .
H32A H 0.987894 0.046570 1.047021 0.206 Uiso 0.5 1 calc R U P . .
H32B H 0.961661 0.102195 0.960079 0.206 Uiso 0.5 1 calc R U P . .
H32C H 0.912550 0.159408 1.068145 0.206 Uiso 0.5 1 calc R U P . .
C33 C 1.250381 0.137190 1.017731 0.140 Uiso 0.5 1 d . U P . .
H33A H 1.272039 0.177830 0.971740 0.210 Uiso 0.5 1 calc R U P . .
H33B H 1.235138 0.059225 0.980653 0.210 Uiso 0.5 1 calc R U P . .
H33C H 1.328131 0.147721 1.069966 0.210 Uiso 0.5 1 calc R U P . .

loop_
_atom_site_aniso_label
_atom_site_aniso_U_11
_atom_site_aniso_U_22
_atom_site_aniso_U_33
_atom_site_aniso_U_23
_atom_site_aniso_U_13
_atom_site_aniso_U_12
Br1 0.0432(5) 0.1365(11) 0.0985(9) 0.0366(7) -0.0080(5) 0.0079(5)
Br2 0.1204(11) 0.0980(10) 0.0832(8) -0.0055(7) 0.0191(7) 0.0083(8)
Br3 0.0971(9) 0.0535(6) 0.1758(14) 0.0305(7) 0.0547(9) 0.0171(5)
O1 0.036(3) 0.113(5) 0.068(4) 0.042(4) 0.007(3) 0.007(3)
O2 0.060(4) 0.072(4) 0.085(4) -0.002(3) 0.024(3) -0.018(3)
O3 0.060(3) 0.058(4) 0.081(4) 0.035(3) 0.030(3) 0.018(3)
C1 0.047(4) 0.054(5) 0.071(6) 0.013(4) 0.001(4) 0.009(4)
C2 0.039(4) 0.107(8) 0.092(7) 0.049(6) 0.012(4) 0.007(5)
C3 0.043(5) 0.137(10) 0.075(6) 0.058(7) 0.010(4) 0.014(5)
C4 0.031(4) 0.063(5) 0.057(5) 0.024(4) 0.004(3) 0.006(3)
C5 0.038(4) 0.073(6) 0.065(5) 0.021(4) 0.006(4) 0.002(4)
C6 0.048(5) 0.077(6) 0.059(5) 0.028(4) 0.000(4) 0.007(4)
C7 0.037(4) 0.080(6) 0.064(5) 0.025(4) 0.008(4) 0.009(4)
C8 0.034(4) 0.060(5) 0.059(5) 0.020(4) 0.007(3) 0.004(3)
C9 0.038(4) 0.059(5) 0.068(5) 0.023(4) 0.011(4) 0.006(3)
C10 0.058(5) 0.063(6) 0.103(8) 0.039(5) 0.007(5) 0.014(4)
C11 0.039(4) 0.056(5) 0.062(5) 0.018(4) 0.011(3) -0.001(3)
C12 0.034(4) 0.059(5) 0.056(5) 0.022(4) 0.002(3) 0.003(3)
C13 0.058(5) 0.085(7) 0.078(6) 0.026(5) -0.011(5) 0.004(5)
C14 0.036(4) 0.054(5) 0.062(5) 0.021(4) 0.013(3) 0.004(3)
C15 0.034(4) 0.056(5) 0.061(5) 0.013(4) 0.012(3) -0.001(3)
C16 0.056(5) 0.074(6) 0.082(7) 0.015(5) 0.004(5) -0.005(4)
C17 0.045(4) 0.046(5) 0.084(6) 0.018(4) 0.015(4) -0.001(3)
C18 0.046(4) 0.064(6) 0.076(6) 0.011(5) 0.011(4) 0.001(4)
C19 0.066(7) 0.125(11) 0.096(8) -0.006(8) 0.033(6) -0.016(6)
C20 0.073(7) 0.121(11) 0.099(9) -0.004(8) 0.035(6) -0.002(7)
C21 0.074(7) 0.086(7) 0.070(6) 0.018(5) 0.004(5) 0.001(5)
C22 0.055(5) 0.067(6) 0.076(6) 0.011(5) 0.005(4) 0.004(4)
C23 0.055(5) 0.049(5) 0.081(6) 0.012(4) 0.011(4) -0.002(4)
C24 0.057(5) 0.056(5) 0.071(6) 0.020(4) 0.015(4) 0.011(4)
C25 0.042(4) 0.049(5) 0.073(6) 0.016(4) 0.012(4) 0.003(3)
C26 0.071(6) 0.052(5) 0.068(6) 0.021(4) 0.019(4) 0.006(4)
C27 0.088(7) 0.062(6) 0.092(7) 0.034(6) 0.027(6) 0.013(5)
C28 0.055(5) 0.054(5) 0.097(7) 0.021(5) 0.017(5) 0.004(4)
C29 0.056(5) 0.077(7) 0.085(7) -0.002(6) 0.011(5) 0.022(5)
C30 0.058(5) 0.083(7) 0.074(6) 0.026(5) 0.019(5) 0.013(5)

loop_
_atom_type_symbol
_atom_type_description
_atom_type_scat_dispersion_real
_atom_type_scat_dispersion_imag
_atom_type_scat_source
C C 0.0033 0.0016 'International Tables Vol C Tables 4.2.6.8 and 6.1.1.4'
H H 0.0000 0.0000 'International Tables Vol C Tables 4.2.6.8 and 6.1.1.4'
Br Br -0.2901 2.4595 'International Tables Vol C Tables 4.2.6.8 and 6.1.1.4'
O O 0.0106 0.0060 'International Tables Vol C Tables 4.2.6.8 and 6.1.1.4'

loop_
_geom_angle_atom_site_label_1
_geom_angle_atom_site_label_2
_geom_angle_atom_site_label_3
_geom_angle
_geom_angle_site_symmetry_1
_geom_angle_site_symmetry_3
_geom_angle_publ_flag
C4 O1 C7 117.4(6) . . ?
C18 O2 C17 119.4(6) . . ?
C25 O3 C24 116.4(6) . . ?
C6 C1 C2 121.2(8) . . ?
C6 C1 Br1 120.6(7) . . ?
C2 C1 Br1 118.2(6) . . ?
C1 C2 C3 118.2(8) . . ?
C1 C2 H2 120.9 . . ?
C3 C2 H2 120.9 . . ?
C4 C3 C2 120.8(8) . . ?
C4 C3 H3 119.6 . . ?
C2 C3 H3 119.6 . . ?
C5 C4 O1 125.7(7) . . ?
C5 C4 C3 119.5(7) . . ?
O1 C4 C3 114.8(7) . . ?
C4 C5 C6 120.5(8) . . ?
C4 C5 H5 119.7 . . ?
C6 C5 H5 119.7 . . ?
C1 C6 C5 119.8(8) . . ?
C1 C6 H6 120.1 . . ?
C5 C6 H6 120.1 . . ?
O1 C7 C8 105.3(6) . . ?
O1 C7 H7A 110.7 . . ?
C8 C7 H7A 110.7 . . ?
O1 C7 H7B 110.7 . . ?
C8 C7 H7B 110.7 . . ?
H7A C7 H7B 108.8 . . ?
C9 C8 C15 121.1(7) . . ?
C9 C8 C7 119.5(7) . . ?
C15 C8 C7 119.4(7) . . ?
C8 C9 C11 118.1(7) . . ?
C8 C9 C10 121.0(8) . . ?
C11 C9 C10 120.9(8) . . ?
C9 C10 H10A 109.5 . . ?
C9 C10 H10B 109.5 . . ?
H10A C10 H10B 109.5 . . ?
C9 C10 H10C 109.5 . . ?
H10A C10 H10C 109.5 . . ?
H10B C10 H10C 109.5 . . ?
C12 C11 C9 121.3(8) . . ?
C12 C11 C17 120.7(8) . . ?
C9 C11 C17 117.6(7) . . ?
C11 C12 C14 120.1(7) . . ?
C11 C12 C13 120.6(8) . . ?
C14 C12 C13 119.3(7) . . ?
C12 C13 H13A 109.5 . . ?
C12 C13 H13B 109.5 . . ?
H13A C13 H13B 109.5 . . ?
C12 C13 H13C 109.5 . . ?
H13A C13 H13C 109.5 . . ?
H13B C13 H13C 109.5 . . ?
C15 C14 C12 119.2(7) . . ?
C15 C14 C24 120.3(7) . . ?
C12 C14 C24 120.4(7) . . ?
C14 C15 C8 119.9(7) . . ?
C14 C15 C16 119.7(8) . . ?
C8 C15 C16 120.3(8) . . ?
C15 C16 H16A 109.5 . . ?
C15 C16 H16B 109.5 . . ?
H16A C16 H16B 109.5 . . ?
C15 C16 H16C 109.5 . . ?
H16A C16 H16C 109.5 . . ?
H16B C16 H16C 109.5 . . ?
O2 C17 C11 105.5(6) . . ?
O2 C17 H17A 110.6 . . ?
C11 C17 H17A 110.6 . . ?
O2 C17 H17B 110.6 . . ?
C11 C17 H17B 110.6 . . ?
H17A C17 H17B 108.8 . . ?
O2 C18 C23 125.1(8) . . ?
O2 C18 C19 114.9(8) . . ?
C23 C18 C19 120.0(9) . . ?
C20 C19 C18 119.7(11) . . ?
C20 C19 H19 120.1 . . ?
C18 C19 H19 120.1 . . ?
C19 C20 C21 121.0(10) . . ?
C19 C20 H20 119.5 . . ?
C21 C20 H20 119.5 . . ?
C20 C21 C22 118.6(10) . . ?
C20 C21 Br2 120.2(8) . . ?
C22 C21 Br2 121.2(8) . . ?
C23 C22 C21 120.9(9) . . ?
C23 C22 H22 119.6 . . ?
C21 C22 H22 119.6 . . ?
C18 C23 C22 119.8(9) . . ?
C18 C23 H23 120.1 . . ?
C22 C23 H23 120.1 . . ?
O3 C24 C14 109.1(7) . . ?
O3 C24 H24A 109.9 . . ?
C14 C24 H24A 109.9 . . ?
O3 C24 H24B 109.9 . . ?
C14 C24 H24B 109.9 . . ?
H24A C24 H24B 108.3 . . ?
O3 C25 C30 116.2(8) . . ?
O3 C25 C26 124.0(8) . . ?
C30 C25 C26 119.8(8) . . ?
C27 C26 C25 119.7(9) . . ?
C27 C26 H26 120.1 . . ?
C25 C26 H26 120.1 . . ?
C28 C27 C26 120.7(10) . . ?
C28 C27 H27 119.7 . . ?
C26 C27 H27 119.7 . . ?
C27 C28 C29 119.6(9) . . ?
C27 C28 Br3 120.6(8) . . ?
C29 C28 Br3 119.8(8) . . ?
C28 C29 C30 121.0(9) . . ?
C28 C29 H29 119.5 . . ?
C30 C29 H29 119.5 . . ?
C25 C30 C29 119.1(10) . . ?
C25 C30 H30 120.5 . . ?
C29 C30 H30 120.5 . . ?
O4 C31 C32 119.155(7) . . ?
O4 C31 C33 118.672(8) . . ?
C32 C31 C33 122.166(10) . . ?
C31 C32 H32A 109.5 . . ?
C31 C32 H32B 109.5 . . ?
H32A C32 H32B 109.5 . . ?
C31 C32 H32C 109.5 . . ?
H32A C32 H32C 109.5 . . ?
H32B C32 H32C 109.5 . . ?
C31 C33 H33A 109.5 . . ?
C31 C33 H33B 109.5 . . ?
H33A C33 H33B 109.5 . . ?
C31 C33 H33C 109.5 . . ?
H33A C33 H33C 109.5 . . ?
H33B C33 H33C 109.5 . . ?

loop_
_geom_bond_atom_site_label_1
_geom_bond_atom_site_label_2
_geom_bond_distance
_geom_bond_site_symmetry_2
_geom_bond_publ_flag
Br1 C1 1.894(8) . ?
Br2 C21 1.889(11) . ?
Br3 C28 1.894(9) . ?
O1 C4 1.376(9) . ?
O1 C7 1.451(9) . ?
O2 C18 1.368(11) . ?
O2 C17 1.434(10) . ?
O3 C25 1.373(10) . ?
O3 C24 1.442(10) . ?
O4 C31 1.19918(16) . ?
C1 C6 1.361(12) . ?
C1 C2 1.369(13) . ?
C2 C3 1.395(12) . ?
C2 H2 0.9300 . ?
C3 C4 1.387(11) . ?
C3 H3 0.9300 . ?
C4 C5 1.341(12) . ?
C5 C6 1.396(11) . ?
C5 H5 0.9300 . ?
C6 H6 0.9300 . ?
C7 C8 1.508(11) . ?
C7 H7A 0.9700 . ?
C7 H7B 0.9700 . ?
C8 C9 1.401(12) . ?
C8 C15 1.403(11) . ?
C9 C11 1.423(11) . ?
C9 C10 1.511(12) . ?
C10 H10A 0.9600 . ?
C10 H10B 0.9600 . ?
C10 H10C 0.9600 . ?
C11 C12 1.364(11) . ?
C11 C17 1.505(12) . ?
C12 C14 1.430(11) . ?
C12 C13 1.521(11) . ?
C13 H13A 0.9600 . ?
C13 H13B 0.9600 . ?
C13 H13C 0.9600 . ?
C14 C15 1.394(11) . ?
C14 C24 1.484(12) . ?
C15 C16 1.488(12) . ?
C16 H16A 0.9600 . ?
C16 H16B 0.9600 . ?
C16 H16C 0.9600 . ?
C17 H17A 0.9700 . ?
C17 H17B 0.9700 . ?
C18 C23 1.370(12) . ?
C18 C19 1.371(13) . ?
C19 C20 1.371(16) . ?
C19 H19 0.9300 . ?
C20 C21 1.375(15) . ?
C20 H20 0.9300 . ?
C21 C22 1.375(13) . ?
C22 C23 1.371(13) . ?
C22 H22 0.9300 . ?
C23 H23 0.9300 . ?
C24 H24A 0.9700 . ?
C24 H24B 0.9700 . ?
C25 C30 1.375(13) . ?
C25 C26 1.388(12) . ?
C26 C27 1.374(13) . ?
C26 H26 0.9300 . ?
C27 C28 1.359(14) . ?
C27 H27 0.9300 . ?
C28 C29 1.368(15) . ?
C29 C30 1.381(15) . ?
C29 H29 0.9300 . ?
C30 H30 0.9300 . ?
C31 C32 1.4634(2) . ?
C31 C33 1.46402(18) . ?
C32 H32A 0.9600 . ?
C32 H32B 0.9600 . ?
C32 H32C 0.9600 . ?
C33 H33A 0.9600 . ?
C33 H33B 0.9600 . ?
C33 H33C 0.9600 . ?

loop_
_geom_torsion_atom_site_label_1
_geom_torsion_atom_site_label_2
_geom_torsion_atom_site_label_3
_geom_torsion_atom_site_label_4
_geom_torsion
_geom_torsion_site_symmetry_1
_geom_torsion_site_symmetry_2
_geom_torsion_site_symmetry_3
_geom_torsion_site_symmetry_4
_geom_torsion_publ_flag
C6 C1 C2 C3 2.1(15) . . . . ?
Br1 C1 C2 C3 179.5(8) . . . . ?
C1 C2 C3 C4 -2.2(17) . . . . ?
C7 O1 C4 C5 1.2(13) . . . . ?
C7 O1 C4 C3 -178.2(9) . . . . ?
C2 C3 C4 C5 2.6(16) . . . . ?
C2 C3 C4 O1 -177.9(10) . . . . ?
O1 C4 C5 C6 177.8(8) . . . . ?
C3 C4 C5 C6 -2.8(14) . . . . ?
C2 C1 C6 C5 -2.4(14) . . . . ?
Br1 C1 C6 C5 -179.7(7) . . . . ?
C4 C5 C6 C1 2.7(14) . . . . ?
C4 O1 C7 C8 -177.8(7) . . . . ?
O1 C7 C8 C9 93.9(9) . . . . ?
O1 C7 C8 C15 -83.3(9) . . . . ?
C15 C8 C9 C11 -2.4(11) . . . . ?
C7 C8 C9 C11 -179.5(7) . . . . ?
C15 C8 C9 C10 176.8(8) . . . . ?
C7 C8 C9 C10 -0.3(11) . . . . ?
C8 C9 C11 C12 0.8(11) . . . . ?
C10 C9 C11 C12 -178.4(8) . . . . ?
C8 C9 C11 C17 174.6(7) . . . . ?
C10 C9 C11 C17 -4.6(11) . . . . ?
C9 C11 C12 C14 2.8(12) . . . . ?
C17 C11 C12 C14 -170.8(7) . . . . ?
C9 C11 C12 C13 -176.9(8) . . . . ?
C17 C11 C12 C13 9.5(12) . . . . ?
C11 C12 C14 C15 -4.8(11) . . . . ?
C13 C12 C14 C15 174.9(7) . . . . ?
C11 C12 C14 C24 172.7(7) . . . . ?
C13 C12 C14 C24 -7.7(11) . . . . ?
C12 C14 C15 C8 3.1(11) . . . . ?
C24 C14 C15 C8 -174.3(7) . . . . ?
C12 C14 C15 C16 -176.9(7) . . . . ?
C24 C14 C15 C16 5.7(11) . . . . ?
C9 C8 C15 C14 0.4(11) . . . . ?
C7 C8 C15 C14 177.6(7) . . . . ?
C9 C8 C15 C16 -179.6(7) . . . . ?
C7 C8 C15 C16 -2.5(11) . . . . ?
C18 O2 C17 C11 -178.3(8) . . . . ?
C12 C11 C17 O2 91.8(9) . . . . ?
C9 C11 C17 O2 -82.1(9) . . . . ?
C17 O2 C18 C23 9.3(15) . . . . ?
C17 O2 C18 C19 -172.1(10) . . . . ?
O2 C18 C19 C20 -178.8(13) . . . . ?
C23 C18 C19 C20 0(2) . . . . ?
C18 C19 C20 C21 2(2) . . . . ?
C19 C20 C21 C22 -2(2) . . . . ?
C19 C20 C21 Br2 179.3(12) . . . . ?
C20 C21 C22 C23 -0.2(17) . . . . ?
Br2 C21 C22 C23 178.4(8) . . . . ?
O2 C18 C23 C22 176.4(9) . . . . ?
C19 C18 C23 C22 -2.1(16) . . . . ?
C21 C22 C23 C18 2.3(16) . . . . ?
C25 O3 C24 C14 169.2(7) . . . . ?
C15 C14 C24 O3 -78.6(9) . . . . ?
C12 C14 C24 O3 104.0(9) . . . . ?
C24 O3 C25 C30 -157.3(8) . . . . ?
C24 O3 C25 C26 22.4(12) . . . . ?
O3 C25 C26 C27 -179.4(8) . . . . ?
C30 C25 C26 C27 0.3(14) . . . . ?
C25 C26 C27 C28 1.8(15) . . . . ?
C26 C27 C28 C29 -2.8(16) . . . . ?
C26 C27 C28 Br3 177.3(8) . . . . ?
C27 C28 C29 C30 1.7(15) . . . . ?
Br3 C28 C29 C30 -178.4(7) . . . . ?
O3 C25 C30 C29 178.4(8) . . . . ?
C26 C25 C30 C29 -1.4(13) . . . . ?
C28 C29 C30 C25 0.4(14) . . . . ?
